data_7028004
loop_
_publ_author_name
'Stelzig, Lutz'
'K\"otte, Stephan'
'Krebs, Bernt'

_publ_section_title
;
 Molybdenum complexes with tridentate NS2 ligands. Synthesis, crystal
 structures and spectroscopic properties
;
_journal_issue 17
_journal_name_full 'Journal of the Chemical Society, Dalton Transactions'
_journal_page_first 2921
_journal_paper_doi 10.1039/a802334d
_journal_year 1998
_chemical_formula_sum 'C57 H48 Cl6 Mo2 N6 O3 S4'
_chemical_formula_weight 1397.83
_chemical_name_common
;
(2-oxo)Bis(1-mercaptobenzaldehyde)
-4-triphenylmethylthiosemicarbazone-S,S,N)-oxo-molybdenum(V) 
;
_chemical_name_systematic
; 
 ? 
;
_space_group_IT_number 15
_symmetry_cell_setting monoclinic
_symmetry_space_group_name_Hall '-C 2yc'
_symmetry_space_group_name_H-M 'C 1 2/c 1'
_atom_sites_solution_hydrogens geom
_atom_sites_solution_primary direct
_atom_sites_solution_secondary difmap
_audit_creation_method SHELXL
_cell_angle_alpha 90.00
_cell_angle_beta 121.59(3)
_cell_angle_gamma 90.00
_cell_formula_units_Z 4
_cell_length_a 19.449(4)
_cell_length_b 19.763(4)
_cell_length_c 18.450(4)
_cell_measurement_temperature 293(2)
_cell_volume 6041(3)
_computing_structure_refinement 'SHELXL-93 (Sheldrick, 1993)'
_computing_structure_solution 'SHELXS-86 (Sheldrick, 1990)'
_diffrn_ambient_temperature 293(2)
_diffrn_radiation_monochromator graphite
_diffrn_radiation_source 'fine-focus sealed tube'
_diffrn_radiation_type MoK\a
_diffrn_radiation_wavelength 0.71073
_diffrn_reflns_av_R_equivalents 0.0892
_diffrn_reflns_av_sigmaI/netI 0.0549
_diffrn_reflns_limit_h_max 25
_diffrn_reflns_limit_h_min -25
_diffrn_reflns_limit_k_max 23
_diffrn_reflns_limit_k_min -25
_diffrn_reflns_limit_l_max 22
_diffrn_reflns_limit_l_min -22
_diffrn_reflns_number 24807
_diffrn_reflns_theta_max 28.03
_diffrn_reflns_theta_min 5.30
_exptl_absorpt_coefficient_mu 0.867
_exptl_crystal_colour 'deep red to violet'
_exptl_crystal_density_diffrn 1.537
_exptl_crystal_F_000 2824
_exptl_crystal_size_max 0.25
_exptl_crystal_size_mid 0.24
_exptl_crystal_size_min 0.22
_refine_diff_density_max 0.686
_refine_diff_density_min -1.078
_refine_diff_density_rms 0.097
_refine_ls_extinction_coef 0.0039(5)
_refine_ls_extinction_expression Fc^*^=kFc[1+0.001xFc^2^\l^3^/sin(2\q)]^-1/4^
_refine_ls_extinction_method SHELXL
_refine_ls_goodness_of_fit_all 1.080
_refine_ls_goodness_of_fit_obs 1.036
_refine_ls_matrix_type full
_refine_ls_number_parameters 355
_refine_ls_number_reflns 6686
_refine_ls_number_restraints 0
_refine_ls_restrained_S_all 1.093
_refine_ls_restrained_S_obs 1.036
_refine_ls_R_factor_all 0.1017
_refine_ls_R_factor_obs 0.0672
_refine_ls_shift/esd_max 0.000
_refine_ls_shift/esd_mean 0.000
_refine_ls_structure_factor_coef Fsqd
_refine_ls_weighting_details 'w=1/[\s^2^(Fo^2^)+(0.0889P)^2^+19.4345P] where P=(Fo^2^+2Fc^2^)/3'
_refine_ls_weighting_scheme calc
_refine_ls_wR_factor_all 0.2131
_refine_ls_wR_factor_obs 0.1657
_reflns_number_observed 4575
_reflns_number_total 6700
_reflns_observed_criterion >2sigma(I)
_cod_data_source_file D802334sup1.cif
_cod_data_source_block 3
_cod_depositor_comments
;
The following automatic conversions were performed:

'_refine_ls_weighting_scheme' value 'calc
w=1/[\s^2^(Fo^2^)+(0.0889P)^2^+19.4345P] where P=(Fo^2^+2Fc^2^)/3'
was changed to 'calc'. New tag '_refine_ls_weighting_details' was
created. The value of the new tag was set to
'w=1/[\s^2^(Fo^2^)+(0.0889P)^2^+19.4345P] where P=(Fo^2^+2Fc^2^)/3'.

Automatic conversion script
Id: cif_fix_values 3143 2015-03-26 13:38:13Z robertas 
;
_cod_original_cell_volume 6040.8(22)
_cod_original_sg_symbol_H-M C2/c
_cod_database_code 7028004

loop_
_symmetry_equiv_pos_as_xyz
'x, y, z'
'-x, y, -z+1/2'
'x+1/2, y+1/2, z'
'-x+1/2, y+1/2, -z+1/2'
'-x, -y, -z'
'x, -y, z-1/2'
'-x+1/2, -y+1/2, -z'
'x+1/2, -y+1/2, z-1/2'

loop_
_atom_site_aniso_label
_atom_site_aniso_U_11
_atom_site_aniso_U_22
_atom_site_aniso_U_33
_atom_site_aniso_U_23
_atom_site_aniso_U_13
_atom_site_aniso_U_12
Mo1 0.0671(3) 0.0458(3) 0.0667(3) 0.0011(2) 0.0347(3) 0.0027(2)
S1 0.0764(10) 0.0442(7) 0.0622(8) -0.0022(5) 0.0248(7) -0.0036(6)
S2 0.0954(12) 0.0523(8) 0.0729(10) 0.0061(6) 0.0412(9) -0.0016(7)
O1 0.112(5) 0.049(3) 0.066(3) 0.008(2) 0.042(3) 0.012(3)
O2 0.083(3) 0.103(4) 0.105(4) 0.015(3) 0.059(3) 0.017(3)
N1 0.065(3) 0.043(2) 0.062(3) -0.002(2) 0.028(2) -0.001(2)
N2 0.080(3) 0.042(2) 0.058(3) 0.004(2) 0.025(2) -0.002(2)
N3 0.073(3) 0.047(2) 0.049(2) 0.000(2) 0.024(2) 0.000(2)
C1 0.064(3) 0.063(3) 0.068(3) 0.009(3) 0.032(3) 0.000(3)
C2 0.088(5) 0.083(4) 0.069(4) 0.013(3) 0.034(3) 0.006(4)
C3 0.088(5) 0.106(6) 0.069(4) 0.017(4) 0.037(4) 0.005(4)
C4 0.088(5) 0.102(6) 0.060(4) 0.002(3) 0.033(3) 0.011(4)
C5 0.093(5) 0.077(4) 0.067(4) -0.001(3) 0.035(3) 0.007(3)
C6 0.066(3) 0.067(3) 0.062(3) -0.002(3) 0.031(3) 0.000(3)
C7 0.079(4) 0.057(3) 0.061(3) 0.000(2) 0.031(3) 0.002(3)
C8 0.067(3) 0.047(3) 0.060(3) 0.002(2) 0.028(3) -0.001(2)
C9 0.063(3) 0.040(2) 0.049(3) 0.001(2) 0.026(2) 0.002(2)
C10 0.069(3) 0.046(2) 0.054(3) 0.004(2) 0.032(2) 0.002(2)
C11 0.078(4) 0.063(3) 0.064(3) 0.003(2) 0.039(3) -0.004(3)
C12 0.082(4) 0.088(4) 0.076(4) 0.012(3) 0.046(4) -0.005(3)
C13 0.105(6) 0.103(5) 0.074(4) -0.001(4) 0.060(4) -0.002(4)
C14 0.094(5) 0.082(4) 0.054(3) -0.006(3) 0.037(3) -0.005(3)
C15 0.070(3) 0.060(3) 0.051(3) 0.004(2) 0.030(3) 0.003(3)
C16 0.062(3) 0.047(3) 0.051(3) 0.001(2) 0.027(2) -0.002(2)
C17 0.076(4) 0.074(4) 0.058(3) 0.001(3) 0.033(3) 0.003(3)
C18 0.092(5) 0.096(5) 0.056(3) 0.008(3) 0.036(3) 0.004(4)
C19 0.076(4) 0.084(4) 0.057(3) 0.016(3) 0.022(3) 0.004(3)
C20 0.077(4) 0.076(4) 0.081(5) 0.016(3) 0.032(3) 0.021(3)
C21 0.078(4) 0.063(3) 0.060(3) 0.006(2) 0.035(3) 0.010(3)
C22 0.065(3) 0.048(3) 0.049(3) -0.001(2) 0.027(2) 0.004(2)
C23 0.071(3) 0.052(3) 0.063(3) -0.002(2) 0.034(3) 0.002(2)
C24 0.074(4) 0.066(3) 0.071(4) -0.009(3) 0.041(3) -0.011(3)
C25 0.070(4) 0.079(4) 0.069(4) -0.010(3) 0.036(3) -0.005(3)
C26 0.069(4) 0.074(4) 0.099(5) -0.004(3) 0.043(4) 0.014(3)
C27 0.073(4) 0.050(3) 0.084(4) -0.002(3) 0.041(3) 0.008(3)
C1L 0.116(9) 0.080(7) 0.120(9) 0.000 0.073(8) 0.000
Cl1 0.095(2) 0.241(4) 0.157(3) -0.044(3) 0.042(2) -0.033(2)
C2L 0.141(9) 0.144(8) 0.149(9) 0.053(7) 0.098(8) 0.058(7)
Cl3 0.104(2) 0.127(2) 0.188(3) 0.020(2) 0.068(2) 0.030(2)
Cl4 0.132(2) 0.210(3) 0.142(2) -0.028(2) 0.081(2) -0.004(2)

loop_
_atom_site_label
_atom_site_type_symbol
_atom_site_fract_x
_atom_site_fract_y
_atom_site_fract_z
_atom_site_U_iso_or_equiv
_atom_site_thermal_displace_type
_atom_site_occupancy
_atom_site_calc_flag
_atom_site_refinement_flags
Mo1 Mo 0.05650(3) 0.07819(2) 0.05525(3) 0.0600(2) Uani 1 d .
S1 S -0.04466(9) 0.13978(7) -0.06361(9) 0.0665(4) Uani 1 d .
S2 S 0.07307(11) 0.02404(7) 0.17726(11) 0.0749(5) Uani 1 d .
O1 O 0.0000 0.0000 0.0000 0.078(2) Uani 1 d S
O2 O 0.1419(3) 0.0797(3) 0.0558(4) 0.0920(15) Uani 1 d .
N1 N 0.0568(3) 0.1735(2) 0.1124(3) 0.0594(11) Uani 1 d .
N2 N 0.0386(3) 0.2321(2) 0.0610(3) 0.0651(12) Uani 1 d .
N3 N -0.0325(3) 0.2713(2) -0.0760(3) 0.0603(11) Uani 1 d .
H3N H -0.0603(3) 0.2604(2) -0.1316(3) 0.080 Uiso 1 d R
C1 C 0.1038(4) 0.0769(3) 0.2648(4) 0.0661(14) Uani 1 d .
C2 C 0.1291(4) 0.0455(4) 0.3418(4) 0.083(2) Uani 1 d .
H2A H 0.1341(4) -0.0029(4) 0.3446(4) 0.080 Uiso 1 d R
C3 C 0.1461(5) 0.0810(4) 0.4129(5) 0.089(2) Uani 1 d .
H3A H 0.1624(5) 0.0577(4) 0.4652(5) 0.080 Uiso 1 d R
C4 C 0.1410(4) 0.1504(4) 0.4097(4) 0.087(2) Uani 1 d .
H4A H 0.1516(4) 0.1757(4) 0.4589(4) 0.080 Uiso 1 d R
C5 C 0.1188(4) 0.1835(4) 0.3359(4) 0.083(2) Uani 1 d .
H5A H 0.1172(4) 0.2320(4) 0.3340(4) 0.080 Uiso 1 d R
C6 C 0.1000(4) 0.1478(3) 0.2611(4) 0.0665(14) Uani 1 d .
C7 C 0.0755(4) 0.1893(3) 0.1882(4) 0.0685(14) Uani 1 d .
H7A H 0.0712(4) 0.2366(3) 0.1970(4) 0.080 Uiso 1 d R
C8 C -0.0083(3) 0.2201(3) -0.0196(4) 0.0606(13) Uani 1 d .
C9 C -0.0177(3) 0.3443(2) -0.0541(3) 0.0527(11) Uani 1 d .
C10 C -0.0391(3) 0.3603(2) 0.0135(3) 0.0562(12) Uani 1 d .
C11 C -0.1114(4) 0.3351(3) 0.0010(4) 0.0672(14) Uani 1 d .
H11A H -0.1452(4) 0.3079(3) -0.0483(4) 0.080 Uiso 1 d R
C12 C -0.1352(4) 0.3495(4) 0.0582(4) 0.080(2) Uani 1 d .
H12A H -0.1851(4) 0.3318(4) 0.0491(4) 0.080 Uiso 1 d R
C13 C -0.0874(5) 0.3887(4) 0.1281(5) 0.088(2) Uani 1 d .
H13A H -0.1032(5) 0.3987(4) 0.1683(5) 0.080 Uiso 1 d R
C14 C -0.0162(5) 0.4133(3) 0.1406(4) 0.078(2) Uani 1 d .
H14A H 0.0170(5) 0.4417(3) 0.1888(4) 0.080 Uiso 1 d R
C15 C 0.0087(4) 0.3989(3) 0.0852(3) 0.0612(13) Uani 1 d .
H15A H 0.0599(4) 0.4150(3) 0.0963(3) 0.080 Uiso 1 d R
C16 C -0.0746(3) 0.3824(2) -0.1380(3) 0.0546(11) Uani 1 d .
C17 C -0.0661(4) 0.3707(3) -0.2066(4) 0.0697(15) Uani 1 d .
H17A H -0.0276(4) 0.3380(3) -0.2022(4) 0.080 Uiso 1 d R
C18 C -0.1149(5) 0.4055(4) -0.2824(4) 0.083(2) Uani 1 d .
H18A H -0.1086(5) 0.3982(4) -0.3300(4) 0.080 Uiso 1 d R
C19 C -0.1715(4) 0.4514(4) -0.2901(4) 0.079(2) Uani 1 d .
H19A H -0.2046(4) 0.4751(4) -0.3428(4) 0.080 Uiso 1 d R
C20 C -0.1796(4) 0.4626(3) -0.2226(5) 0.083(2) Uani 1 d .
H20A H -0.2193(4) 0.4944(3) -0.2280(5) 0.080 Uiso 1 d R
C21 C -0.1315(4) 0.4287(3) -0.1460(4) 0.0674(14) Uani 1 d .
H21A H -0.1373(4) 0.4369(3) -0.0982(4) 0.080 Uiso 1 d R
C22 C 0.0694(3) 0.3641(2) -0.0265(3) 0.0548(11) Uani 1 d .
C23 C 0.0904(4) 0.4315(3) -0.0186(4) 0.0622(13) Uani 1 d .
H23A H 0.0504(4) 0.4651(3) -0.0294(4) 0.080 Uiso 1 d R
C24 C 0.1672(4) 0.4523(3) 0.0033(4) 0.0687(14) Uani 1 d .
H24A H 0.1800(4) 0.4997(3) 0.0088(4) 0.080 Uiso 1 d R
C25 C 0.2246(4) 0.4049(3) 0.0170(4) 0.073(2) Uani 1 d .
H25A H 0.2779(4) 0.4191(3) 0.0328(4) 0.080 Uiso 1 d R
C26 C 0.2050(4) 0.3379(4) 0.0086(5) 0.081(2) Uani 1 d .
H26A H 0.2448(4) 0.3047(4) 0.0178(5) 0.080 Uiso 1 d R
C27 C 0.1285(4) 0.3170(3) -0.0133(4) 0.0690(15) Uani 1 d .
H27A H 0.1157(4) 0.2696(3) -0.0194(4) 0.080 Uiso 1 d R
C1L C 0.0000 -0.1319(6) 0.2500 0.100(3) Uani 1 d S
H1LA H -0.0078 -0.1034(6) 0.2873 0.080 Uiso 1 d R
Cl1 Cl -0.0832(2) -0.1800(2) 0.1915(2) 0.1760(14) Uani 1 d .
C2L C 0.2321(7) 0.3178(6) 0.2156(7) 0.134(4) Uani 1 d .
H2LA H 0.1802(7) 0.3212(6) 0.1641(7) 0.080 Uiso 1 d R
H2LB H 0.2680(7) 0.3483(6) 0.2108(7) 0.080 Uiso 1 d R
Cl3 Cl 0.2658(2) 0.23785(15) 0.2224(2) 0.1439(10) Uani 1 d .
Cl4 Cl 0.2221(2) 0.3434(2) 0.2984(2) 0.1571(12) Uani 1 d .

loop_
_atom_type_symbol
_atom_type_description
_atom_type_scat_dispersion_real
_atom_type_scat_dispersion_imag
_atom_type_scat_source
C C 0.0033 0.0016 'International Tables Vol C Tables 4.2.6.8 and 6.1.1.4'
H H 0.0000 0.0000 'International Tables Vol C Tables 4.2.6.8 and 6.1.1.4'
N N 0.0061 0.0033 'International Tables Vol C Tables 4.2.6.8 and 6.1.1.4'
O O 0.0106 0.0060 'International Tables Vol C Tables 4.2.6.8 and 6.1.1.4'
S S 0.1246 0.1234 'International Tables Vol C Tables 4.2.6.8 and 6.1.1.4'
Mo Mo -1.6832 0.6857 'International Tables Vol C Tables 4.2.6.8 and 6.1.1.4'
Cl Cl 0.1484 0.1585 'International Tables Vol C Tables 4.2.6.8 and 6.1.1.4'

loop_
_geom_angle_atom_site_label_1
_geom_angle_atom_site_label_2
_geom_angle_atom_site_label_3
_geom_angle
_geom_angle_site_symmetry_1
O2 Mo1 O1 108.7(2) .
O2 Mo1 N1 103.6(2) .
O1 Mo1 N1 147.42(13) .
O2 Mo1 S2 111.5(2) .
O1 Mo1 S2 83.81(5) .
N1 Mo1 S2 88.05(13) .
O2 Mo1 S1 109.9(2) .
O1 Mo1 S1 87.36(5) .
N1 Mo1 S1 78.01(13) .
S2 Mo1 S1 138.34(7) .
C8 S1 Mo1 95.6(2) .
C1 S2 Mo1 114.9(2) .
Mo1 O1 Mo1 180.0 5
C7 N1 N2 111.1(4) .
C7 N1 Mo1 132.0(4) .
N2 N1 Mo1 116.8(3) .
C8 N2 N1 113.4(4) .
C8 N3 C9 125.5(4) .
C2 C1 C6 118.7(6) .
C2 C1 S2 116.5(5) .
C6 C1 S2 124.8(5) .
C3 C2 C1 122.1(7) .
C2 C3 C4 119.7(7) .
C5 C4 C3 120.1(7) .
C4 C5 C6 121.3(7) .
C1 C6 C5 118.0(6) .
C1 C6 C7 127.0(5) .
C5 C6 C7 114.9(6) .
N1 C7 C6 130.6(6) .
N2 C8 N3 120.0(5) .
N2 C8 S1 124.6(4) .
N3 C8 S1 115.4(4) .
N3 C9 C10 108.9(4) .
N3 C9 C22 111.0(4) .
C10 C9 C22 113.3(4) .
N3 C9 C16 105.4(4) .
C10 C9 C16 110.8(4) .
C22 C9 C16 107.0(4) .
C15 C10 C11 118.1(5) .
C15 C10 C9 123.9(5) .
C11 C10 C9 118.1(5) .
C12 C11 C10 120.8(6) .
C13 C12 C11 120.1(7) .
C14 C13 C12 119.2(6) .
C13 C14 C15 121.4(6) .
C14 C15 C10 120.4(6) .
C17 C16 C21 119.1(5) .
C17 C16 C9 118.0(5) .
C21 C16 C9 122.8(5) .
C16 C17 C18 119.5(6) .
C19 C18 C17 121.2(7) .
C20 C19 C18 119.0(6) .
C19 C20 C21 121.0(6) .
C16 C21 C20 120.1(6) .
C23 C22 C27 117.0(5) .
C23 C22 C9 119.6(5) .
C27 C22 C9 123.3(5) .
C22 C23 C24 122.0(6) .
C25 C24 C23 119.9(6) .
C26 C25 C24 119.1(6) .
C25 C26 C27 121.2(6) .
C26 C27 C22 120.7(5) .
Cl1 C1L Cl1 111.6(7) 2
Cl3 C2L Cl4 115.4(6) .

loop_
_geom_bond_atom_site_label_1
_geom_bond_atom_site_label_2
_geom_bond_distance
_geom_bond_site_symmetry_2
Mo1 O2 1.656(5) .
Mo1 O1 1.8604(6) .
Mo1 N1 2.158(4) .
Mo1 S2 2.357(2) .
Mo1 S1 2.375(2) .
S1 C8 1.754(5) .
S2 C1 1.745(7) .
O1 Mo1 1.8603(6) 5
N1 C7 1.286(7) .
N1 N2 1.417(6) .
N2 C8 1.296(7) .
N3 C8 1.348(6) .
N3 C9 1.485(6) .
C1 C2 1.384(9) .
C1 C6 1.402(8) .
C2 C3 1.368(10) .
C3 C4 1.374(10) .
C4 C5 1.360(9) .
C5 C6 1.416(9) .
C6 C7 1.427(8) .
C9 C10 1.541(7) .
C9 C22 1.542(8) .
C9 C16 1.546(7) .
C10 C15 1.382(7) .
C10 C11 1.393(8) .
C11 C12 1.385(9) .
C12 C13 1.368(10) .
C13 C14 1.369(10) .
C14 C15 1.370(9) .
C16 C17 1.379(8) .
C16 C21 1.383(8) .
C17 C18 1.393(9) .
C18 C19 1.374(10) .
C19 C20 1.353(10) .
C20 C21 1.391(8) .
C22 C23 1.379(7) .
C22 C27 1.398(7) .
C23 C24 1.390(8) .
C24 C25 1.377(9) .
C25 C26 1.364(9) .
C26 C27 1.385(9) .
C1L Cl1 1.690(7) 2
C1L Cl1 1.690(7) .
C2L Cl3 1.690(10) .
C2L Cl4 1.716(10) .
